data_1557748
loop_
_publ_author_name
'Gryl, Marlena'
'Ostrowska, Katarzyna'
'Barquera-Lozada, Jose Enrique'
'Stadnicka, Katarzyna M.'

_publ_section_title
;
 Unveiling the Impact of Aggregation on Optical Anisotropy of
 Triazaacephenanthrylene Single Crystals. A Combined Quantum
 Crystallography and Conceptual Density Functional Theory Approach.
;
_journal_name_full 'The journal of physical chemistry. A'
_journal_paper_doi 10.1021/acs.jpca.9b10651
_journal_year 2020
_chemical_formula_sum 'C26 H15 N5 O'
_chemical_formula_weight 413.43
_chemical_name_systematic 5,6,10b-triazaacephenanthrylene
_space_group_crystal_system triclinic
_space_group_IT_number 2
_space_group_name_Hall '-P 1'
_space_group_name_H-M_alt 'P -1'
_audit_conform_dict_location ftp://ftp.iucr.org/pub/cif_core.dic
_audit_conform_dict_name cif_core.dic
_audit_conform_dict_version 2.3
_audit_creation_date '13-Nov-11 T18:12:25-00:00'
_audit_creation_method 'XD routine XDCIF'
_cell_angle_alpha 84.254(1)
_cell_angle_beta 67.426(1)
_cell_angle_gamma 81.238(1)
_cell_formula_units_Z 2
_cell_length_a 9.2313(1)
_cell_length_b 9.3742(1)
_cell_length_c 11.8955(1)
_cell_measurement_reflns_used 69998
_cell_measurement_temperature 90.0(4)
_cell_measurement_theta_max 51.1290
_cell_measurement_theta_min 1.9280
_cell_volume 938.451(18)
_computing_cell_refinement
;
        CrysAlisPro, Oxford Diffraction Ltd.,
        Version 1.171.33.52 (release 06-11-2009 CrysAlis171 .NET)
        (compiled Nov  6 2009,16:24:50)
;
_computing_data_collection
;
        CrysAlisPro, Oxford Diffraction Ltd.,
        Version 1.171.33.52 (release 06-11-2009 CrysAlis171 .NET)
        (compiled Nov  6 2009,16:24:50)
;
_computing_data_reduction
;
        CrysAlisPro, Oxford Diffraction Ltd.,
        Version 1.171.33.52 (release 06-11-2009 CrysAlis171 .NET)
        (compiled Nov  6 2009,16:24:50)
;
_computing_molecular_graphics 'Volkov et al, (2006)'
_computing_publication_material 'Volkov et al, (2006)'
_computing_structure_refinement 'Volkov et al, (2006)'
_diffrn_ambient_environment N~2~
_diffrn_ambient_temperature 90.0(4)
_diffrn_detector 'CCD plate'
_diffrn_detector_area_resol_mean 10.0000
_diffrn_detector_type HyPix
_diffrn_measured_fraction_theta_full 0.9999
_diffrn_measured_fraction_theta_max 0.9941
_diffrn_measurement_device 'four-circle diffractometer'
_diffrn_measurement_device_type 'XtaLAB Synergy, Dualflex, HyPix'
_diffrn_radiation_monochromator mirror
_diffrn_radiation_probe x-ray
_diffrn_radiation_type 'Mo K\a'
_diffrn_radiation_wavelength 0.71073
_diffrn_reflns_av_R_equivalents 0.0548
_diffrn_reflns_av_sigmaI/netI 0.0753
_diffrn_reflns_limit_h_max 20
_diffrn_reflns_limit_h_min -20
_diffrn_reflns_limit_k_max 20
_diffrn_reflns_limit_k_min -20
_diffrn_reflns_limit_l_max 26
_diffrn_reflns_limit_l_min -26
_diffrn_reflns_number 197393
_diffrn_reflns_theta_full 49.9945
_diffrn_reflns_theta_max 51.2483
_diffrn_reflns_theta_min 1.8553
_diffrn_source 'micro-focus sealed X-ray tube'
_diffrn_source_type 'PhotonJet (Mo) X-ray Source'
_exptl_absorpt_coefficient_mu 0.094
_exptl_absorpt_correction_T_max 1.00000
_exptl_absorpt_correction_T_min 0.64461
_exptl_absorpt_correction_type multi-scan
_exptl_absorpt_process_details
;
CrysAlisPro 1.171.40.37a (Rigaku Oxford Diffraction, 2019)
Empirical absorption correction using spherical harmonics,
implemented in SCALE3 ABSPACK scaling algorithm.
;
_exptl_crystal_colour orange
_exptl_crystal_density_diffrn 1.463
_exptl_crystal_density_method 'not measured'
_exptl_crystal_description plate
_exptl_crystal_F_000 428
_exptl_crystal_size_max 0.32
_exptl_crystal_size_mid 0.20
_exptl_crystal_size_min 0.08
_refine_diff_density_max 0.226
_refine_diff_density_min -0.236
_refine_diff_density_rms 0.052
_refine_ls_extinction_method none
_refine_ls_goodness_of_fit_ref 1.051
_refine_ls_matrix_type full
_refine_ls_number_parameters 625
_refine_ls_number_reflns 11928
_refine_ls_R_factor_all 0.071
_refine_ls_R_factor_gt 0.033
_refine_ls_R_Fsqd_factor 0.035
_refine_ls_structure_factor_coef F
_refine_ls_weighting_details
;
        calc w1 = 1/[s^2^(Fo)]
;
_refine_ls_weighting_scheme calc
_refine_ls_wR_factor_ref 0.026
_reflns_number_gt 11928
_reflns_number_total 17184
_cod_data_source_file jp9b10651_si_002.cif
_cod_data_source_block taap
_cod_original_cell_volume 938.451(2)
_cod_database_code 1557748

loop_
_space_group_symop_id
_space_group_symop_operation_xyz
1 +X,+Y,+Z
2 -X,-Y,-Z

loop_
_atom_local_axes_atom_label
_atom_local_axes_atom0
_atom_local_axes_ax1
_atom_local_axes_atom1
_atom_local_axes_atom2
_atom_local_axes_ax2
O(4) C(4) X O(4) N(5) Y
N(5) C(5A) X N(5) C(4) Y
N(6) C(6A) X N(6) C(5A) Y
N(10B) C(3A') X N(10B) C(10A) Y
N(11) C(1) X N(11) H(11) Y
N(22) C(21) Z N(22) C(1) Y
C(1) N(11) X C(1) N(10B) Y
C(2) C(1) X C(2) C(3) Y
C(3) C(31) X C(3) C(3A) Y
C(3A) C(3A') X C(3A) C(3) Y
C(4) O(4) X C(4) N(5) Y
C(5A) N(6) X C(5A) N(5) Y
C(6A) N(6) X C(6A) C(7) Y
C(7) C(6A) X C(7) C(8) Y
C(8) C(7) X C(8) C(9) Y
C(9) C(8) X C(9) C(10) Y
C(10) C(9) X C(10) C(10A) Y
C(10A) C(10) X C(10A) C(6A) Y
C(3A') N(10B) X C(3A') C(3A) Y
C(21) C(2) Z C(21) C(3) Y
C(31) C(32) X C(31) C(36) Y
C(32) C(33) X C(32) C(31) Y
C(33) C(34) X C(33) C(32) Y
C(34) C(35) X C(34) C(33) Y
C(35) C(36) X C(35) C(34) Y
C(36) C(31) X C(36) C(35) Y
C(51) C(56) X C(51) C(52) Y
C(52) C(51) X C(52) C(53) Y
C(53) C(52) X C(53) C(54) Y
C(54) C(53) X C(54) C(55) Y
C(55) C(54) X C(55) C(56) Y
C(56) C(55) X C(56) C(51) Y
H(7) C(7) Z H(7) C(8) X
H(8) C(8) Z H(8) C(9) X
H(9) C(9) Z H(9) C(10) X
H(10) C(10) Z H(10) C(10A) X
H(11) N(11) Z H(11) C(1) X
H(32) C(32) Z H(32) C(33) X
H(33) C(33) Z H(33) C(34) X
H(34) C(34) Z H(34) C(35) X
H(35) C(35) Z H(35) C(36) X
H(36) C(36) Z H(36) C(31) X
H(52) C(52) Z H(52) C(53) X
H(53) C(53) Z H(53) C(54) X
H(54) C(54) Z H(54) C(55) X
H(55) C(55) Z H(55) C(56) X
H(56) C(56) Z H(56) C(51) X

loop_
_atom_rho_multipole_atom_label
_atom_rho_multipole_coeff_Pv
_atom_rho_multipole_coeff_P00
_atom_rho_multipole_coeff_P11
_atom_rho_multipole_coeff_P1-1
_atom_rho_multipole_coeff_P10
_atom_rho_multipole_coeff_P20
_atom_rho_multipole_coeff_P21
_atom_rho_multipole_coeff_P2-1
_atom_rho_multipole_coeff_P22
_atom_rho_multipole_coeff_P2-2
_atom_rho_multipole_coeff_P30
_atom_rho_multipole_coeff_P31
_atom_rho_multipole_coeff_P3-1
_atom_rho_multipole_coeff_P32
_atom_rho_multipole_coeff_P3-2
_atom_rho_multipole_coeff_P33
_atom_rho_multipole_coeff_P3-3
_atom_rho_multipole_coeff_P40
_atom_rho_multipole_coeff_P41
_atom_rho_multipole_coeff_P4-1
_atom_rho_multipole_coeff_P42
_atom_rho_multipole_coeff_P4-2
_atom_rho_multipole_coeff_P43
_atom_rho_multipole_coeff_P4-3
_atom_rho_multipole_coeff_P44
_atom_rho_multipole_coeff_P4-4
_atom_rho_multipole_kappa
_atom_rho_multipole_kappa_prime0
_atom_rho_multipole_kappa_prime1
_atom_rho_multipole_kappa_prime2
_atom_rho_multipole_kappa_prime3
_atom_rho_multipole_kappa_prime4
O(4) 6.264(18) 0 -0.037(13) -0.001(9) 0.019(11) -0.092(13) 0.004(11) -0.021(10) -0.027(11) -0.002(11) 0.007(9) -0.012(10) -0.007(8) -0.014(8) 0.017(9) 0.027(8) 0.000(8) 0 0 0 0 0 0 0 0 0 0.982882 0.982882 0.982882 0.982882 0.982882 0.982882
N(5) 5.069(18) 0 -0.006(10) 0.038(9) 0 -0.002(11) 0 0 -0.016(10) 0.014(10) 0 0.019(10) 0.015(9) 0 0 0.184(9) -0.052(9) 0 0 0 0 0 0 0 0 0 0.998359 0.998359 0.998359 0.998359 0.998359 0.998359
N(6) 5.063(19) 0 -0.045(11) -0.088(11) 0 -0.124(11) 0 0 -0.038(11) 0.038(10) 0 -0.019(9) -0.016(10) 0 0 0.088(9) -0.010(10) 0 0 0 0 0 0 0 0 0 0.997172 0.997172 0.997172 0.997172 0.997172 0.997172
N(10B) 5.035(18) 0 0 0 0 -0.054(10) 0 0 0 0 0 0 0 0 0 0.197(9) 0 0 0 0 0 0 0 0 0 0 1.003551 1.003551 1.003551 1.003551 1.003551 1.003551
N(11) 5.13(2) 0 -0.052(12) -0.083(11) 0 -0.111(12) 0 0 -0.006(12) 0.027(11) 0 0.010(10) -0.050(10) 0 0 0.100(9) -0.043(10) 0 0 0 0 0 0 0 0 0 0.987808 0.987808 0.987808 0.987808 0.987808 0.987808
N(22) 5.25(3) 0 0 0 0.016(14) 0.193(13) 0 0 0 0 0.064(11) 0 0 0 0 0 0 0 0 0 0 0 0 0 0 0 0.981314 0.981314 0.981314 0.981314 0.981314 0.981314
C(1) 3.99(2) 0 0.095(13) -0.089(11) 0 -0.199(11) 0 0 0.126(12) 0.035(11) 0 0.027(11) -0.002(11) 0 0 0.286(12) -0.074(12) 0 0 0 0 0 0 0 0 0 1.0091 1.0091 1.0091 1.0091 1.0091 1.0091
C(2) 3.99(3) 0 -0.006(12) 0.058(12) 0 -0.099(11) 0 0 -0.010(11) -0.054(12) 0 0.002(12) 0.013(10) 0 0 0.233(12) 0.038(12) 0 0 0 0 0 0 0 0 0 1.01181 1.01181 1.01181 1.01181 1.01181 1.01181
C(3) 3.95(3) 0 0.003(12) -0.016(12) 0 -0.205(12) 0 0 0.008(11) -0.014(11) 0 0.001(12) -0.019(10) 0 0 0.255(12) 0.000(12) 0 0 0 0 0 0 0 0 0 1.01181 1.01181 1.01181 1.01181 1.01181 1.01181
C(3A) 4.03(3) 0 0.050(13) -0.029(11) 0 -0.115(12) 0 0 -0.022(12) -0.047(12) 0 0.003(13) -0.013(10) 0 0 0.225(12) 0.072(14) 0 0 0 0 0 0 0 0 0 1.01181 1.01181 1.01181 1.01181 1.01181 1.01181
C(4) 3.74(2) 0 0.063(13) -0.042(10) 0 -0.220(12) 0 0 0.120(12) 0.042(11) 0 0.023(13) -0.005(10) 0 0 0.270(13) -0.020(13) 0 0 0 0 0 0 0 0 0 1.027931 1.027931 1.027931 1.027931 1.027931 1.027931
C(5A) 4.05(3) 0 0.067(13) -0.023(11) 0 -0.200(12) 0 0 0.085(12) -0.023(12) 0 0.035(13) -0.006(11) 0 0 0.279(13) 0.022(14) 0 0 0 0 0 0 0 0 0 1.007174 1.007174 1.007174 1.007174 1.007174 1.007174
C(6A) 3.96(3) 0 -0.022(12) -0.028(12) 0 -0.168(11) 0 0 -0.010(12) -0.021(12) 0 -0.021(11) 0.020(12) 0 0 0.272(13) -0.042(14) 0 0 0 0 0 0 0 0 0 1.011395 1.011395 1.011395 1.011395 1.011395 1.011395
C(7) 4.00(3) 0 -0.003(13) 0.004(14) 0 -0.190(12) 0 0 0.011(13) -0.028(13) 0 0.007(13) 0.040(11) 0 0 0.262(13) 0.018(13) 0 0 0 0 0 0 0 0 0 1.002297 1.002297 1.002297 1.002297 1.002297 1.002297
C(8) 4.05(3) 0 0.002(14) 0.015(14) 0 -0.220(13) 0 0 0.017(13) 0.017(13) 0 0.004(12) 0.009(12) 0 0 0.280(13) 0.022(13) 0 0 0 0 0 0 0 0 0 1.002297 1.002297 1.002297 1.002297 1.002297 1.002297
C(9) 3.94(3) 0 -0.017(14) 0.030(15) 0 -0.165(13) 0 0 0.014(13) 0.000(14) 0 0.022(12) 0.034(13) 0 0 0.228(13) 0.008(13) 0 0 0 0 0 0 0 0 0 1.002297 1.002297 1.002297 1.002297 1.002297 1.002297
C(10) 4.05(3) 0 0.019(14) -0.005(13) 0 -0.205(13) 0 0 0.013(12) 0.020(13) 0 0.009(13) -0.009(11) 0 0 0.281(13) 0.025(13) 0 0 0 0 0 0 0 0 0 1.002297 1.002297 1.002297 1.002297 1.002297 1.002297
C(10A) 3.90(2) 0 0.037(12) 0.041(11) 0 -0.096(11) 0 0 0.077(12) -0.056(11) 0 0.018(11) 0.005(11) 0 0 0.230(12) -0.015(12) 0 0 0 0 0 0 0 0 0 1.011395 1.011395 1.011395 1.011395 1.011395 1.011395
C(3A') 3.98(3) 0 -0.075(11) 0.024(12) 0 -0.190(11) 0 0 -0.003(11) -0.030(11) 0 -0.004(11) 0.034(12) 0 0 0.281(12) 0.019(12) 0 0 0 0 0 0 0 0 0 1.011395 1.011395 1.011395 1.011395 1.011395 1.011395
C(21) 3.99(3) 0 0 0 -0.097(17) 0.300(15) 0 0 0 0 0.071(15) 0 0 0 0 0 0 0 0 0 0 0 0 0 0 0 1.02107 1.02107 1.02107 1.02107 1.02107 1.02107
C(31) 3.99(3) 0 0.022(13) 0.025(13) 0 -0.171(11) 0 0 0.024(13) -0.010(13) 0 -0.006(11) 0.023(11) 0 0 0.221(13) -0.012(14) 0 0 0 0 0 0 0 0 0 1.01181 1.01181 1.01181 1.01181 1.01181 1.01181
C(32) 4.15(3) 0 0.030(14) 0.025(15) 0 -0.187(11) 0 0 0.007(13) -0.012(15) 0 0.003(11) 0.008(11) 0 0 0.219(14) 0.014(14) 0 0 0 0 0 0 0 0 0 1.002297 1.002297 1.002297 1.002297 1.002297 1.002297
C(33) 4.14(3) 0 0.054(17) 0.008(14) 0 -0.204(12) 0 0 0.006(15) -0.018(15) 0 -0.016(13) 0.039(11) 0 0 0.259(15) 0.028(15) 0 0 0 0 0 0 0 0 0 1.002297 1.002297 1.002297 1.002297 1.002297 1.002297
C(34) 4.11(3) 0 0.086(17) -0.007(16) 0 -0.201(12) 0 0 0.034(16) -0.021(16) 0 -0.017(12) 0.023(12) 0 0 0.238(16) -0.034(17) 0 0 0 0 0 0 0 0 0 1.002297 1.002297 1.002297 1.002297 1.002297 1.002297
C(35) 4.11(3) 0 0.021(15) -0.071(18) 0 -0.187(12) 0 0 -0.004(15) 0.003(17) 0 -0.027(12) 0.024(12) 0 0 0.189(15) 0.000(15) 0 0 0 0 0 0 0 0 0 1.002297 1.002297 1.002297 1.002297 1.002297 1.002297
C(36) 4.19(3) 0 0.023(15) -0.003(15) 0 -0.202(12) 0 0 0.014(15) -0.017(14) 0 0.004(12) 0.029(11) 0 0 0.271(14) 0.001(15) 0 0 0 0 0 0 0 0 0 1.002297 1.002297 1.002297 1.002297 1.002297 1.002297
C(51) 3.90(3) 0 0.040(14) 0.086(12) 0 -0.144(12) 0 0 0.034(13) -0.075(14) 0 0.007(12) 0.036(11) 0 0 0.237(14) -0.030(15) 0 0 0 0 0 0 0 0 0 1.01181 1.01181 1.01181 1.01181 1.01181 1.01181
C(52) 4.09(3) 0 0.018(16) -0.039(14) 0 -0.195(14) 0 0 0.000(14) -0.004(14) 0 0.003(13) 0.020(12) 0 0 0.255(15) 0.001(15) 0 0 0 0 0 0 0 0 0 1.002297 1.002297 1.002297 1.002297 1.002297 1.002297
C(53) 4.10(3) 0 0.009(14) 0.017(18) 0 -0.191(15) 0 0 -0.006(15) 0.023(15) 0 -0.009(13) 0.011(14) 0 0 0.262(15) -0.073(15) 0 0 0 0 0 0 0 0 0 1.002297 1.002297 1.002297 1.002297 1.002297 1.002297
C(54) 4.04(3) 0 0.023(17) 0.002(15) 0 -0.195(14) 0 0 0.011(15) -0.032(16) 0 -0.007(13) 0.024(12) 0 0 0.257(16) -0.061(16) 0 0 0 0 0 0 0 0 0 1.002297 1.002297 1.002297 1.002297 1.002297 1.002297
C(55) 4.09(3) 0 0.041(16) 0.000(14) 0 -0.207(13) 0 0 0.019(14) -0.035(15) 0 0.005(13) 0.011(11) 0 0 0.229(15) 0.031(14) 0 0 0 0 0 0 0 0 0 1.002297 1.002297 1.002297 1.002297 1.002297 1.002297
C(56) 4.14(3) 0 0.006(13) 0.018(16) 0 -0.202(12) 0 0 -0.001(14) 0.009(14) 0 0.016(11) 0.022(12) 0 0 0.248(14) -0.012(14) 0 0 0 0 0 0 0 0 0 1.002297 1.002297 1.002297 1.002297 1.002297 1.002297
H(7) 0.902(18) 0 0 0 0.133(13) 0 0 0 0 0 0 0 0 0 0 0 0 0 0 0 0 0 0 0 0 0 1.13 1.2 1.2 1.2 1.2 1.2
H(8) 0.874(19) 0 0 0 0.132(13) 0 0 0 0 0 0 0 0 0 0 0 0 0 0 0 0 0 0 0 0 0 1.13 1.2 1.2 1.2 1.2 1.2
H(9) 0.932(19) 0 0 0 0.143(13) 0 0 0 0 0 0 0 0 0 0 0 0 0 0 0 0 0 0 0 0 0 1.13 1.2 1.2 1.2 1.2 1.2
H(10) 0.876(18) 0 0 0 0.152(13) 0 0 0 0 0 0 0 0 0 0 0 0 0 0 0 0 0 0 0 0 0 1.13 1.2 1.2 1.2 1.2 1.2
H(11) 0.888(18) 0 0 0 0.157(13) 0 0 0 0 0 0 0 0 0 0 0 0 0 0 0 0 0 0 0 0 0 1.13 1.2 1.2 1.2 1.2 1.2
H(32) 0.96(2) 0 0 0 0.127(14) 0 0 0 0 0 0 0 0 0 0 0 0 0 0 0 0 0 0 0 0 0 1.13 1.2 1.2 1.2 1.2 1.2
H(33) 0.99(2) 0 0 0 0.137(14) 0 0 0 0 0 0 0 0 0 0 0 0 0 0 0 0 0 0 0 0 0 1.13 1.2 1.2 1.2 1.2 1.2
H(34) 0.913(19) 0 0 0 0.169(13) 0 0 0 0 0 0 0 0 0 0 0 0 0 0 0 0 0 0 0 0 0 1.13 1.2 1.2 1.2 1.2 1.2
H(35) 0.88(2) 0 0 0 0.103(15) 0 0 0 0 0 0 0 0 0 0 0 0 0 0 0 0 0 0 0 0 0 1.13 1.2 1.2 1.2 1.2 1.2
H(36) 0.963(19) 0 0 0 0.096(13) 0 0 0 0 0 0 0 0 0 0 0 0 0 0 0 0 0 0 0 0 0 1.13 1.2 1.2 1.2 1.2 1.2
H(52) 0.807(19) 0 0 0 0.091(13) 0 0 0 0 0 0 0 0 0 0 0 0 0 0 0 0 0 0 0 0 0 1.13 1.2 1.2 1.2 1.2 1.2
H(53) 0.84(2) 0 0 0 0.087(14) 0 0 0 0 0 0 0 0 0 0 0 0 0 0 0 0 0 0 0 0 0 1.13 1.2 1.2 1.2 1.2 1.2
H(54) 0.925(18) 0 0 0 0.136(13) 0 0 0 0 0 0 0 0 0 0 0 0 0 0 0 0 0 0 0 0 0 1.13 1.2 1.2 1.2 1.2 1.2
H(55) 0.893(19) 0 0 0 0.124(14) 0 0 0 0 0 0 0 0 0 0 0 0 0 0 0 0 0 0 0 0 0 1.13 1.2 1.2 1.2 1.2 1.2
H(56) 0.867(19) 0 0 0 0.132(14) 0 0 0 0 0 0 0 0 0 0 0 0 0 0 0 0 0 0 0 0 0 1.13 1.2 1.2 1.2 1.2 1.2

loop_
_atom_site_label
_atom_site_type_symbol
_atom_site_fract_x
_atom_site_fract_y
_atom_site_fract_z
_atom_site_U_iso_or_equiv
_atom_site_adp_type
_atom_site_occupancy
_atom_site_symmetry_multiplicity
O(4) O 0.67035(7) 0.17120(5) 0.90273(5) 0.014 Uani 1 2
N(5) N 0.90180(5) 0.01826(4) 0.80698(4) 0.011 Uani 1 2
N(6) N 1.15182(6) -0.07124(4) 0.65447(4) 0.011 Uani 1 2
N(10B) N 1.07391(4) 0.16629(3) 0.50579(3) 0.01 Uani 1 2
N(11) N 1.08184(6) 0.29836(4) 0.32571(4) 0.015 Uani 1 2
N(22) N 0.79422(5) 0.59885(4) 0.40009(4) 0.017 Uani 1 2
C(1) C 1.01236(5) 0.28176(4) 0.44113(4) 0.01 Uani 1 2
C(2) C 0.86938(5) 0.37195(4) 0.51848(4) 0.01 Uani 1 2
C(3) C 0.78468(5) 0.34455(4) 0.64091(4) 0.01 Uani 1 2
C(3A) C 0.84516(5) 0.21897(4) 0.69324(4) 0.01 Uani 1 2
C(4) C 0.78812(6) 0.14157(4) 0.81305(4) 0.011 Uani 1 2
C(5A) C 1.02481(5) 0.01857(4) 0.69414(4) 0.01 Uani 1 2
C(6A) C 1.25161(5) -0.04192(4) 0.53438(4) 0.01 Uani 1 2
C(7) C 1.39385(6) -0.13453(4) 0.48917(4) 0.013 Uani 1 2
C(8) C 1.50213(6) -0.11496(4) 0.37182(4) 0.014 Uani 1 2
C(9) C 1.47039(6) 0.00061(4) 0.29753(4) 0.015 Uani 1 2
C(10) C 1.33106(6) 0.09497(4) 0.33890(4) 0.014 Uani 1 2
C(10A) C 1.21918(5) 0.07424(4) 0.45698(4) 0.01 Uani 1 2
C(3A') C 0.98425(5) 0.14145(4) 0.62382(4) 0.01 Uani 1 2
C(21) C 0.82403(5) 0.49780(4) 0.45605(3) 0.012 Uani 1 2
C(31) C 0.64736(6) 0.44444(4) 0.71243(4) 0.01 Uani 1 2
C(32) C 0.65073(6) 0.50129(4) 0.81560(4) 0.012 Uani 1 2
C(33) C 0.53104(7) 0.60580(4) 0.87882(4) 0.015 Uani 1 2
C(34) C 0.40499(7) 0.65079(4) 0.84183(5) 0.017 Uani 1 2
C(35) C 0.39736(7) 0.59054(5) 0.74197(5) 0.016 Uani 1 2
C(36) C 0.51930(6) 0.48846(4) 0.67616(4) 0.013 Uani 1 2
C(51) C 0.88408(7) -0.09026(4) 0.90225(3) 0.011 Uani 1 2
C(52) C 1.01369(7) -0.14796(5) 0.93210(4) 0.017 Uani 1 2
C(53) C 0.99524(8) -0.25438(5) 1.02549(4) 0.02 Uani 1 2
C(54) C 0.84800(8) -0.30154(5) 1.08990(4) 0.018 Uani 1 2
C(55) C 0.71878(8) -0.24227(4) 1.05996(4) 0.015 Uani 1 2
C(56) C 0.73618(7) -0.13734(4) 0.96566(4) 0.013 Uani 1 2
H(7) H 1.419663 -0.216508 0.552057 0.026611 Uiso 1 2
H(8) H 1.611051 -0.187726 0.338325 0.021011 Uiso 1 2
H(9) H 1.554064 0.014145 0.205025 0.025581 Uiso 1 2
H(10) H 1.30116 0.180736 0.280506 0.028282 Uiso 1 2
H(11) H 1.024119 0.381254 0.291522 0.028662 Uiso 1 2
H(32) H 0.751971 0.465825 0.840707 0.02347 Uiso 1 2
H(33) H 0.533971 0.649281 0.9588 0.033491 Uiso 1 2
H(34) H 0.314958 0.735181 0.890407 0.027575 Uiso 1 2
H(35) H 0.298018 0.624229 0.714223 0.02348 Uiso 1 2
H(36) H 0.512095 0.440698 0.599543 0.02851 Uiso 1 2
H(52) H 1.127518 -0.110375 0.882132 0.018614 Uiso 1 2
H(53) H 1.099211 -0.302917 1.042991 0.023478 Uiso 1 2
H(54) H 0.836746 -0.375574 1.167927 0.031333 Uiso 1 2
H(55) H 0.601786 -0.273854 1.108808 0.020497 Uiso 1 2
H(56) H 0.634876 -0.089781 0.944124 0.019294 Uiso 1 2

loop_
_atom_site_aniso_label
_atom_site_aniso_U_11
_atom_site_aniso_U_22
_atom_site_aniso_U_33
_atom_site_aniso_U_23
_atom_site_aniso_U_13
_atom_site_aniso_U_12
O(4) 0.0114(2) 0.01431(14) 0.01033(17) 0.00002(12) -0.00013(15) 0.00194(14)
N(5) 0.00981(15) 0.01089(10) 0.00922(13) 0.00210(10) -0.00117(13) 0.00068(11)
N(6) 0.00980(15) 0.01045(10) 0.01094(14) 0.00122(10) -0.00150(13) 0.00049(12)
N(10B) 0.00951(13) 0.00917(8) 0.00871(11) 0.00051(7) -0.00150(10) -0.00040(9)
N(11) 0.01519(18) 0.01708(13) 0.00893(16) 0.00189(11) -0.00203(14) 0.00039(14)
N(22) 0.0203(2) 0.01421(11) 0.01665(14) 0.00440(11) -0.00944(13) -0.00030(11)
C(1) 0.01092(17) 0.01041(10) 0.00854(14) 0.00066(9) -0.00248(12) -0.00106(11)
C(2) 0.01059(17) 0.00965(10) 0.00961(14) 0.00072(10) -0.00346(13) -0.00046(11)
C(3) 0.00973(16) 0.00927(10) 0.00971(14) 0.00021(9) -0.00317(12) 0.00021(11)
C(3A) 0.01004(16) 0.00972(10) 0.00907(14) 0.00081(9) -0.00211(12) 0.00075(11)
C(4) 0.00952(16) 0.01093(11) 0.00885(14) 0.00047(10) -0.00141(13) 0.00048(11)
C(5A) 0.00884(16) 0.00969(10) 0.00912(13) 0.00091(9) -0.00138(12) 0.00032(11)
C(6A) 0.00879(16) 0.00985(10) 0.01055(14) -0.00011(10) -0.00158(13) -0.00029(11)
C(7) 0.00989(18) 0.01134(11) 0.01313(16) -0.00052(11) -0.00153(14) 0.00079(12)
C(8) 0.01067(18) 0.01310(12) 0.01360(16) -0.00170(12) -0.00034(14) 0.00081(13)
C(9) 0.01189(19) 0.01443(13) 0.01250(16) -0.00027(12) 0.00050(15) 0.00019(13)
C(10) 0.01210(18) 0.01321(12) 0.01069(15) 0.00090(11) 0.00004(14) -0.00012(13)
C(10A) 0.00947(16) 0.00975(10) 0.00952(14) -0.00010(10) -0.00144(13) -0.00110(11)
C(3A') 0.00922(16) 0.00938(10) 0.00851(13) 0.00081(9) -0.00145(12) -0.00003(11)
C(21) 0.01360(18) 0.01076(11) 0.01194(13) 0.00172(10) -0.00613(12) -0.00060(10)
C(31) 0.00989(17) 0.00996(10) 0.01051(14) -0.00032(10) -0.00349(12) 0.00058(11)
C(32) 0.01322(19) 0.01194(11) 0.01103(14) -0.00139(11) -0.00385(13) 0.00026(12)
C(33) 0.0170(2) 0.01211(12) 0.01222(15) -0.00185(11) -0.00152(15) 0.00038(13)
C(34) 0.0144(2) 0.01299(12) 0.01645(17) 0.00027(12) -0.00017(16) 0.00298(13)
C(35) 0.0112(2) 0.01571(13) 0.01793(18) 0.00241(13) -0.00398(15) 0.00224(13)
C(36) 0.01136(19) 0.01374(12) 0.01435(16) 0.00076(12) -0.00557(14) 0.00070(13)
C(51) 0.00963(18) 0.01209(11) 0.00956(13) 0.00245(10) -0.00255(12) -0.00079(11)
C(52) 0.0104(2) 0.02054(15) 0.01681(17) 0.00813(15) -0.00479(14) -0.00207(14)
C(53) 0.0140(2) 0.02537(18) 0.01929(19) 0.01147(18) -0.00714(16) -0.00215(16)
C(54) 0.0157(2) 0.02168(16) 0.01496(17) 0.00898(15) -0.00525(15) -0.00346(15)
C(55) 0.0132(2) 0.01839(14) 0.01250(15) 0.00529(13) -0.00366(14) -0.00387(13)
C(56) 0.0105(2) 0.01542(12) 0.01130(14) 0.00339(12) -0.00332(13) -0.00241(12)

loop_
_geom_angle_atom_site_label_1
_geom_angle_atom_site_label_2
_geom_angle_atom_site_label_3
_geom_angle
_geom_angle_site_symmetry_1
_geom_angle_site_symmetry_2
_geom_angle_site_symmetry_3
_geom_angle_publ_flag
C(4) N(5) C(5A) 109.79(3) 1_555 1_555 1_555 yes
C(4) N(5) C(51) 123.73(4) 1_555 1_555 1_555 yes
C(5A) N(5) C(51) 126.42(4) 1_555 1_555 1_555 yes
C(5A) N(6) C(6A) 114.66(4) 1_555 1_555 1_555 yes
C(1) N(10B) C(10A) 126.53(3) 1_555 1_555 1_555 yes
C(1) N(10B) C(3A') 116.71(3) 1_555 1_555 1_555 yes
C(10A) N(10B) C(3A') 116.76(3) 1_555 1_555 1_555 yes
C(1) N(11) H(11) 111.17(5) 1_555 1_555 1_555 yes
N(10B) C(1) N(11) 119.39(4) 1_555 1_555 1_555 yes
N(10B) C(1) C(2) 114.75(3) 1_555 1_555 1_555 yes
N(11) C(1) C(2) 125.86(4) 1_555 1_555 1_555 yes
C(1) C(2) C(3) 125.65(3) 1_555 1_555 1_555 yes
C(1) C(2) C(21) 113.78(4) 1_555 1_555 1_555 yes
C(3) C(2) C(21) 120.55(4) 1_555 1_555 1_555 yes
C(2) C(3) C(3A) 115.04(4) 1_555 1_555 1_555 yes
C(2) C(3) C(31) 121.92(3) 1_555 1_555 1_555 yes
C(3A) C(3) C(31) 122.94(4) 1_555 1_555 1_555 yes
C(3) C(3A) C(4) 133.93(4) 1_555 1_555 1_555 yes
C(3) C(3A) C(3A') 119.23(4) 1_555 1_555 1_555 yes
C(4) C(3A) C(3A') 106.80(3) 1_555 1_555 1_555 yes
O(4) C(4) N(5) 124.04(4) 1_555 1_555 1_555 yes
O(4) C(4) C(3A) 129.66(4) 1_555 1_555 1_555 yes
N(5) C(4) C(3A) 106.30(4) 1_555 1_555 1_555 yes
N(5) C(5A) N(6) 128.86(4) 1_555 1_555 1_555 yes
N(5) C(5A) C(3A') 106.65(4) 1_555 1_555 1_555 yes
N(6) C(5A) C(3A') 124.48(4) 1_555 1_555 1_555 yes
N(6) C(6A) C(7) 116.37(4) 1_555 1_555 1_555 yes
N(6) C(6A) C(10A) 124.76(4) 1_555 1_555 1_555 yes
C(7) C(6A) C(10A) 118.86(4) 1_555 1_555 1_555 yes
C(6A) C(7) C(8) 121.32(4) 1_555 1_555 1_555 yes
C(6A) C(7) H(7) 117.27(4) 1_555 1_555 1_555 yes
C(8) C(7) H(7) 121.23(4) 1_555 1_555 1_555 yes
C(7) C(8) C(9) 119.32(4) 1_555 1_555 1_555 yes
C(7) C(8) H(8) 120.33(4) 1_555 1_555 1_555 yes
C(9) C(8) H(8) 120.35(5) 1_555 1_555 1_555 yes
C(8) C(9) C(10) 121.15(5) 1_555 1_555 1_555 yes
C(8) C(9) H(9) 119.14(5) 1_555 1_555 1_555 yes
C(10) C(9) H(9) 119.68(4) 1_555 1_555 1_555 yes
C(9) C(10) C(10A) 119.90(4) 1_555 1_555 1_555 yes
C(9) C(10) H(10) 122.02(4) 1_555 1_555 1_555 yes
C(10A) C(10) H(10) 117.93(4) 1_555 1_555 1_555 yes
N(10B) C(10A) C(6A) 117.41(4) 1_555 1_555 1_555 yes
N(10B) C(10A) C(10) 123.15(4) 1_555 1_555 1_555 yes
C(6A) C(10A) C(10) 119.42(4) 1_555 1_555 1_555 yes
N(10B) C(3A') C(3A) 127.96(4) 1_555 1_555 1_555 yes
N(10B) C(3A') C(5A) 121.65(4) 1_555 1_555 1_555 yes
C(3A) C(3A') C(5A) 110.35(4) 1_555 1_555 1_555 yes
N(22) C(21) C(2) 176.50(4) 1_555 1_555 1_555 yes
C(3) C(31) C(32) 118.31(4) 1_555 1_555 1_555 yes
C(3) C(31) C(36) 121.77(4) 1_555 1_555 1_555 yes
C(32) C(31) C(36) 119.84(4) 1_555 1_555 1_555 yes
C(31) C(32) C(33) 120.14(5) 1_555 1_555 1_555 yes
C(31) C(32) H(32) 118.02(4) 1_555 1_555 1_555 yes
C(33) C(32) H(32) 121.75(5) 1_555 1_555 1_555 yes
C(32) C(33) C(34) 119.94(5) 1_555 1_555 1_555 yes
C(32) C(33) H(33) 119.87(6) 1_555 1_555 1_555 yes
C(34) C(33) H(33) 120.15(5) 1_555 1_555 1_555 yes
C(33) C(34) C(35) 120.33(5) 1_555 1_555 1_555 yes
C(33) C(34) H(34) 118.78(6) 1_555 1_555 1_555 yes
C(35) C(34) H(34) 120.87(6) 1_555 1_555 1_555 yes
C(34) C(35) C(36) 119.96(5) 1_555 1_555 1_555 yes
C(34) C(35) H(35) 120.29(5) 1_555 1_555 1_555 yes
C(36) C(35) H(35) 119.74(6) 1_555 1_555 1_555 yes
C(31) C(36) C(35) 119.71(5) 1_555 1_555 1_555 yes
C(31) C(36) H(36) 120.50(4) 1_555 1_555 1_555 yes
C(35) C(36) H(36) 119.74(5) 1_555 1_555 1_555 yes
N(5) C(51) C(52) 119.83(5) 1_555 1_555 1_555 yes
N(5) C(51) C(56) 119.57(5) 1_555 1_555 1_555 yes
C(52) C(51) C(56) 120.60(4) 1_555 1_555 1_555 yes
C(51) C(52) C(53) 119.42(5) 1_555 1_555 1_555 yes
C(51) C(52) H(52) 119.73(4) 1_555 1_555 1_555 yes
C(53) C(52) H(52) 120.85(6) 1_555 1_555 1_555 yes
C(52) C(53) C(54) 120.48(6) 1_555 1_555 1_555 yes
C(52) C(53) H(53) 118.14(6) 1_555 1_555 1_555 yes
C(54) C(53) H(53) 121.30(5) 1_555 1_555 1_555 yes
C(53) C(54) C(55) 119.64(5) 1_555 1_555 1_555 yes
C(53) C(54) H(54) 117.64(6) 1_555 1_555 1_555 yes
C(55) C(54) H(54) 122.42(6) 1_555 1_555 1_555 yes
C(54) C(55) C(56) 120.43(5) 1_555 1_555 1_555 yes
C(54) C(55) H(55) 122.17(4) 1_555 1_555 1_555 yes
C(56) C(55) H(55) 117.40(5) 1_555 1_555 1_555 yes
C(51) C(56) C(55) 119.42(5) 1_555 1_555 1_555 yes
C(51) C(56) H(56) 120.37(4) 1_555 1_555 1_555 yes
C(55) C(56) H(56) 120.16(5) 1_555 1_555 1_555 yes

loop_
_geom_bond_atom_site_label_1
_geom_bond_atom_site_label_2
_geom_bond_distance
_geom_bond_site_symmetry_1
_geom_bond_site_symmetry_2
_geom_bond_publ_flag
O(4) C(4) 1.2141(6) 1_555 1_555 yes
N(5) C(4) 1.4254(6) 1_555 1_555 yes
N(5) C(5A) 1.3861(6) 1_555 1_555 yes
N(5) C(51) 1.4225(5) 1_555 1_555 yes
N(6) C(5A) 1.2885(6) 1_555 1_555 yes
N(6) C(6A) 1.3975(6) 1_555 1_555 yes
N(10B) C(1) 1.4379(5) 1_555 1_555 yes
N(10B) C(10A) 1.4248(5) 1_555 1_555 yes
N(10B) C(3A') 1.3460(5) 1_555 1_555 yes
N(11) C(1) 1.2775(6) 1_555 1_555 yes
N(11) H(11) 1.0150(5) 1_555 1_555 yes
N(22) C(21) 1.1624(6) 1_555 1_555 yes
C(1) C(2) 1.4788(6) 1_555 1_555 yes
C(2) C(3) 1.3822(6) 1_555 1_555 yes
C(2) C(21) 1.4252(5) 1_555 1_555 yes
C(3) C(3A) 1.4160(5) 1_555 1_555 yes
C(3) C(31) 1.4756(6) 1_555 1_555 yes
C(3A) C(4) 1.4725(6) 1_555 1_555 yes
C(3A) C(3A') 1.3712(6) 1_555 1_555 yes
C(5A) C(3A') 1.4432(5) 1_555 1_555 yes
C(6A) C(7) 1.4040(6) 1_555 1_555 yes
C(6A) C(10A) 1.4264(5) 1_555 1_555 yes
C(7) C(8) 1.3837(7) 1_555 1_555 yes
C(7) H(7) 1.0830(4) 1_555 1_555 yes
C(8) C(9) 1.3968(6) 1_555 1_555 yes
C(8) H(8) 1.0830(5) 1_555 1_555 yes
C(9) C(10) 1.3905(7) 1_555 1_555 yes
C(9) H(9) 1.0830(5) 1_555 1_555 yes
C(10) C(10A) 1.4035(6) 1_555 1_555 yes
C(10) H(10) 1.0830(4) 1_555 1_555 yes
C(31) C(32) 1.3987(6) 1_555 1_555 yes
C(31) C(36) 1.4005(7) 1_555 1_555 yes
C(32) C(33) 1.3878(6) 1_555 1_555 yes
C(32) H(32) 1.0830(6) 1_555 1_555 yes
C(33) C(34) 1.3899(9) 1_555 1_555 yes
C(33) H(33) 1.0830(6) 1_555 1_555 yes
C(34) C(35) 1.3950(8) 1_555 1_555 yes
C(34) H(34) 1.0830(5) 1_555 1_555 yes
C(35) C(36) 1.3931(7) 1_555 1_555 yes
C(35) H(35) 1.0830(6) 1_555 1_555 yes
C(36) H(36) 1.0830(5) 1_555 1_555 yes
C(51) C(52) 1.3931(7) 1_555 1_555 yes
C(51) C(56) 1.3979(7) 1_555 1_555 yes
C(52) C(53) 1.3939(6) 1_555 1_555 yes
C(52) H(52) 1.0830(6) 1_555 1_555 yes
C(53) C(54) 1.3949(9) 1_555 1_555 yes
C(53) H(53) 1.0830(6) 1_555 1_555 yes
C(54) C(55) 1.3940(8) 1_555 1_555 yes
C(54) H(54) 1.0830(5) 1_555 1_555 yes
C(55) C(56) 1.3930(6) 1_555 1_555 yes
C(55) H(55) 1.0830(6) 1_555 1_555 yes
C(56) H(56) 1.0830(6) 1_555 1_555 yes
